data_7218055
loop_
_publ_author_name
'Liang, Guorui'
'Liu, Yaru'
'Zhang, Xiao'
'Yi, Zhihui'

_publ_section_title
;
 Anion-dependent assemblies of a series of Cd(ii) coordination complexes
 based on an asymmetric multi-dentate ligand and inorganic SBUs:
 syntheses, crystal structures, and fluorescent properties
;
_journal_issue 42
_journal_name_full CrystEngComm
_journal_page_first 9896
_journal_paper_doi 10.1039/C4CE01456A
_journal_volume 16
_journal_year 2014
_chemical_formula_moiety 'C15 H15 Cd N7 S2'
_chemical_formula_sum 'C15 H15 Cd N7 S2'
_chemical_formula_weight 469.86
_chemical_name_systematic
;
 ?
;
_space_group_crystal_system triclinic
_space_group_IT_number 2
_space_group_name_Hall '-P 1'
_space_group_name_H-M_alt 'P -1'
_symmetry_space_group_name_Hall '-P 1'
_symmetry_space_group_name_H-M 'P -1'
_atom_sites_solution_hydrogens geom
_atom_sites_solution_primary iterative
_audit_creation_date 2014-03-17
_audit_creation_method
;
Olex2 1.2
(compiled 2014.03.12 svn.r2899 for OlexSys, GUI svn.r4796)
;
_cell_angle_alpha 95.716(3)
_cell_angle_beta 99.798(3)
_cell_angle_gamma 109.484(4)
_cell_formula_units_Z 2
_cell_length_a 9.4788(4)
_cell_length_b 10.2419(5)
_cell_length_c 10.5173(2)
_cell_measurement_reflns_used 3719
_cell_measurement_temperature 293(2)
_cell_measurement_theta_max 70.8170
_cell_measurement_theta_min 4.6460
_cell_volume 934.99(7)
_computing_cell_refinement
;
CrysAlisPro, Agilent Technologies,
Version 1.171.36.32 (release 02-08-2013 CrysAlis171 .NET)
(compiled Aug  2 2013,16:46:58)
;
_computing_data_collection
;
CrysAlisPro, Agilent Technologies,
Version 1.171.36.32 (release 02-08-2013 CrysAlis171 .NET)
(compiled Aug  2 2013,16:46:58)
;
_computing_data_reduction
;
CrysAlisPro, Agilent Technologies,
Version 1.171.36.32 (release 02-08-2013 CrysAlis171 .NET)
(compiled Aug  2 2013,16:46:58)
;
_computing_molecular_graphics 'Olex2 (Dolomanov et al., 2009)'
_computing_publication_material 'Olex2 (Dolomanov et al., 2009)'
_computing_structure_refinement 'ShelXL (Sheldrick, 2008)'
_computing_structure_solution
;
Superflip (Palatinus & Chapuis, 2007;Palatinus & van der Lee, 2008;
Palatinus et al., 2012)
;
_diffrn_ambient_temperature 293(2)
_diffrn_detector_area_resol_mean 15.9737
_diffrn_measured_fraction_theta_full 0.996
_diffrn_measured_fraction_theta_max 0.979
_diffrn_measurement_device_type 'SuperNova, Dual, Cu at zero, Eos'
_diffrn_measurement_method '\w scans'
_diffrn_orient_matrix_UB_11 -0.1679714000
_diffrn_orient_matrix_UB_12 -0.0519684000
_diffrn_orient_matrix_UB_13 0.0143270000
_diffrn_orient_matrix_UB_21 -0.0190611000
_diffrn_orient_matrix_UB_22 0.1317832000
_diffrn_orient_matrix_UB_23 -0.0477441000
_diffrn_orient_matrix_UB_31 -0.0510860000
_diffrn_orient_matrix_UB_32 -0.0783069000
_diffrn_orient_matrix_UB_33 -0.1423212000
_diffrn_radiation_monochromator mirror
_diffrn_radiation_type CuK\a
_diffrn_radiation_wavelength 1.54184
_diffrn_reflns_av_R_equivalents 0.0307
_diffrn_reflns_av_unetI/netI 0.0329
_diffrn_reflns_Laue_measured_fraction_full 0.996
_diffrn_reflns_Laue_measured_fraction_max 0.979
_diffrn_reflns_limit_h_max 11
_diffrn_reflns_limit_h_min -11
_diffrn_reflns_limit_k_max 11
_diffrn_reflns_limit_k_min -12
_diffrn_reflns_limit_l_max 9
_diffrn_reflns_limit_l_min -12
_diffrn_reflns_number 6942
_diffrn_reflns_point_group_measured_fraction_full 0.996
_diffrn_reflns_point_group_measured_fraction_max 0.979
_diffrn_reflns_theta_full 67.684
_diffrn_reflns_theta_max 70.710
_diffrn_reflns_theta_min 4.646
_diffrn_source 'SuperNova (Cu) X-ray Source'
_exptl_absorpt_coefficient_mu 11.553
_exptl_absorpt_correction_T_max 1.00000
_exptl_absorpt_correction_T_min 0.35525
_exptl_absorpt_correction_type multi-scan
_exptl_absorpt_process_details
;
CrysAlisPro, Agilent Technologies,
Version 1.171.36.32 (release 02-08-2013 CrysAlis171 .NET)
(compiled Aug  2 2013,16:46:58)
Empirical absorption correction using spherical harmonics,
 implemented in SCALE3 ABSPACK scaling algorithm.
;
_exptl_crystal_density_diffrn 1.669
_exptl_crystal_F_000 468
_refine_diff_density_max 0.843
_refine_diff_density_min -0.626
_refine_diff_density_rms 0.095
_refine_ls_extinction_method none
_refine_ls_goodness_of_fit_ref 1.039
_refine_ls_hydrogen_treatment mixed
_refine_ls_matrix_type full
_refine_ls_number_parameters 227
_refine_ls_number_reflns 3505
_refine_ls_number_restraints 6
_refine_ls_restrained_S_all 1.039
_refine_ls_R_factor_all 0.0364
_refine_ls_R_factor_gt 0.0351
_refine_ls_shift/su_max 0.001
_refine_ls_shift/su_mean 0.000
_refine_ls_structure_factor_coef Fsqd
_refine_ls_weighting_details
;
 w=1/[\s^2^(Fo^2^)+(0.0597P)^2^+0.9257P]
 where P=(Fo^2^+2Fc^2^)/3
;
_refine_ls_weighting_scheme calc
_refine_ls_wR_factor_gt 0.0959
_refine_ls_wR_factor_ref 0.0977
_reflns_Friedel_coverage 0.000
_reflns_number_gt 3364
_reflns_number_total 3505
_reflns_threshold_expression 'I > 2\s(I)'
_cod_data_source_file c4ce01456a2.cif
_cod_data_source_block 22
_cod_depositor_comments 'Adding full bibliography for 7218054--7218059.cif.'
_cod_original_cell_volume 935.00(7)
_cod_database_code 7218055
_shelxl_version_number 2013-2
_shelx_space_group_comment
;
The symmetry employed for this shelxl refinement is uniquely defined
by the following loop, which should always be used as a source of
symmetry information in preference to the above space-group names.
They are only intended as comments.
;
_reflns_odcompleteness_completeness 99.79
_reflns_odcompleteness_iscentric 1
_reflns_odcompleteness_theta 66.97
_olex2_refinement_description
;
1. Others
 Fixed Uiso: H1(0.055) H2(0.059) H3A(0.05) H3B(0.05) H5(0.052) H6(0.064)
 H7(0.067) H8(0.056) H11A(0.087) H11B(0.087) H12A(0.144) H12B(0.144)
 H13A(0.281) H13B(0.281) H13C(0.281)
 Fixed X: H1(0.651) H2(0.6904) H3A(0.652) H3B(0.7307) H5(0.7219) H6(0.8548)
 H7(1.116) H8(1.2583) H11A(0.6547) H11B(0.6462) H12A(0.9021) H12B(0.9288)
 H13A(0.8805) H13B(0.7623) H13C(0.9387)
 Fixed Y: H1(0.6175) H2(0.7094) H3A(0.553) H3B(0.4406) H5(0.8292) H6(1.0659)
 H7(1.1529) H8(1.0096) H11A(0.2011) H11B(0.2451) H12A(0.3225) H12B(0.3234)
 H13A(0.0942) H13B(0.0621) H13C(0.1201)
 Fixed Z: H1(0.2707) H2(0.4998) H3A(0.7068) H3B(0.7005) H5(0.7423) H6(0.8166)
 H7(0.8915) H8(0.9011) H11A(0.4) H11B(0.5445) H12A(0.6139) H12B(0.4706)
 H13A(0.4341) H13B(0.5249) H13C(0.5864)
;

loop_
_space_group_symop_operation_xyz
'x, y, z'
'-x, -y, -z'

loop_
_atom_site_label
_atom_site_type_symbol
_atom_site_fract_x
_atom_site_fract_y
_atom_site_fract_z
_atom_site_U_iso_or_equiv
_atom_site_adp_type
_atom_site_occupancy
_atom_site_site_symmetry_order
_atom_site_calc_flag
_atom_site_refinement_flags_posn
_atom_site_refinement_flags_adp
Cd1 Cd 0.63849(3) 0.31031(2) 0.11749(2) 0.03345(11) Uani 1 1 d . .
S1 S 0.81277(11) 0.54591(10) 0.04080(11) 0.0425(2) Uani 1 1 d . .
S2 S 0.61690(16) 0.20071(11) -0.14140(11) 0.0536(3) Uani 1 1 d . .
N1 N 0.6691(4) 0.4356(4) 0.3261(3) 0.0420(8) Uani 1 1 d . .
N2 N 0.7063(4) 0.5180(3) 0.5343(3) 0.0395(7) Uani 1 1 d . .
N3 N 0.8787(4) 0.6367(3) 0.7397(3) 0.0357(7) Uani 1 1 d . .
N4 N 1.0051(4) 0.6028(3) 0.7640(3) 0.0371(7) Uani 1 1 d . .
N5 N 1.1223(4) 0.7175(3) 0.8154(3) 0.0365(7) Uani 1 1 d . .
N6 N 0.5822(4) 0.6430(4) -0.0626(4) 0.0439(8) Uani 1 1 d . .
N7 N 0.4884(4) -0.0914(4) -0.1568(4) 0.0460(8) Uani 1 1 d . .
C1 C 0.6661(5) 0.5699(5) 0.3396(4) 0.0462(10) Uani 1 1 d . .
H1 H 0.6510 0.6175 0.2707 0.055 Uiso 1 1 calc R .
C2 C 0.6879(6) 0.6213(5) 0.4651(4) 0.0491(10) Uani 1 1 d . .
H2 H 0.6904 0.7094 0.4998 0.059 Uiso 1 1 calc R .
C3 C 0.7334(5) 0.5302(4) 0.6764(4) 0.0420(9) Uani 1 1 d . .
H3A H 0.6520 0.5530 0.7068 0.050 Uiso 1 1 calc R .
H3B H 0.7307 0.4406 0.7005 0.050 Uiso 1 1 calc R .
C4 C 0.9149(4) 0.7771(4) 0.7761(3) 0.0345(7) Uani 1 1 d . .
C5 C 0.8277(5) 0.8644(5) 0.7729(4) 0.0437(9) Uani 1 1 d . .
H5 H 0.7219 0.8292 0.7423 0.052 Uiso 1 1 calc R .
C6 C 0.9076(6) 1.0039(5) 0.8171(5) 0.0537(11) Uani 1 1 d . .
H6 H 0.8548 1.0659 0.8166 0.064 Uiso 1 1 calc R .
C7 C 1.0667(6) 1.0566(5) 0.8634(5) 0.0557(11) Uani 1 1 d . .
H7 H 1.1160 1.1529 0.8915 0.067 Uiso 1 1 calc R .
C8 C 1.1527(5) 0.9731(4) 0.8692(4) 0.0470(10) Uani 1 1 d . .
H8 H 1.2583 1.0096 0.9011 0.056 Uiso 1 1 calc R .
C9 C 1.0734(5) 0.8295(4) 0.8245(4) 0.0362(8) Uani 1 1 d . .
C10 C 0.6938(5) 0.4077(4) 0.4457(4) 0.0416(9) Uani 1 1 d . .
C11 C 0.7039(8) 0.2725(6) 0.4775(5) 0.0729(17) Uani 1 1 d . .
H11A H 0.6547 0.2011 0.4000 0.087 Uiso 1 1 calc R .
H11B H 0.6462 0.2451 0.5445 0.087 Uiso 1 1 calc R .
C12 C 0.8622(12) 0.2736(10) 0.5242(8) 0.120(3) Uani 1 1 d . .
H12A H 0.9021 0.3225 0.6139 0.144 Uiso 1 1 calc R .
H12B H 0.9288 0.3234 0.4706 0.144 Uiso 1 1 calc R .
C13 C 0.8608(17) 0.1236(15) 0.5167(14) 0.187(6) Uani 1 1 d . U
H13A H 0.8805 0.0942 0.4341 0.281 Uiso 1 1 calc GR .
H13B H 0.7623 0.0621 0.5249 0.281 Uiso 1 1 calc GR .
H13C H 0.9387 0.1201 0.5864 0.281 Uiso 1 1 calc GR .
C14 C 0.6756(4) 0.6005(4) -0.0193(3) 0.0333(8) Uani 1 1 d . .
C15 C 0.5404(5) 0.0302(4) -0.1503(4) 0.0369(8) Uani 1 1 d . .

loop_
_atom_site_aniso_label
_atom_site_aniso_U_11
_atom_site_aniso_U_22
_atom_site_aniso_U_33
_atom_site_aniso_U_23
_atom_site_aniso_U_13
_atom_site_aniso_U_12
Cd1 0.03981(18) 0.02805(16) 0.03205(16) 0.00264(10) 0.00230(11) 0.01492(11)
S1 0.0406(5) 0.0356(5) 0.0548(6) 0.0146(4) 0.0078(4) 0.0174(4)
S2 0.0855(8) 0.0294(5) 0.0434(6) 0.0053(4) 0.0203(5) 0.0143(5)
N1 0.053(2) 0.0371(17) 0.0335(17) -0.0017(13) 0.0026(14) 0.0183(15)
N2 0.0419(17) 0.0388(17) 0.0321(16) -0.0015(13) 0.0024(13) 0.0120(14)
N3 0.0378(16) 0.0363(16) 0.0296(15) 0.0013(12) 0.0032(13) 0.0121(13)
N4 0.0411(17) 0.0343(16) 0.0340(16) 0.0014(12) -0.0001(13) 0.0161(13)
N5 0.0363(17) 0.0345(16) 0.0364(16) 0.0020(13) 0.0001(13) 0.0145(13)
N6 0.0418(19) 0.0423(18) 0.050(2) 0.0147(16) 0.0068(15) 0.0177(15)
N7 0.055(2) 0.0311(18) 0.049(2) 0.0061(14) 0.0077(16) 0.0129(15)
C1 0.060(3) 0.042(2) 0.036(2) 0.0032(17) 0.0001(18) 0.023(2)
C2 0.065(3) 0.038(2) 0.045(2) 0.0017(17) 0.007(2) 0.024(2)
C3 0.042(2) 0.045(2) 0.0304(19) 0.0003(16) 0.0046(16) 0.0068(17)
C4 0.041(2) 0.0361(18) 0.0265(17) 0.0020(14) 0.0047(14) 0.0163(16)
C5 0.045(2) 0.051(2) 0.039(2) 0.0008(17) 0.0035(17) 0.0263(19)
C6 0.061(3) 0.051(3) 0.056(3) 0.002(2) 0.005(2) 0.036(2)
C7 0.068(3) 0.033(2) 0.062(3) -0.0040(19) 0.007(2) 0.019(2)
C8 0.044(2) 0.038(2) 0.051(2) -0.0035(18) 0.0000(18) 0.0122(17)
C9 0.043(2) 0.0360(19) 0.0305(18) 0.0020(14) 0.0023(15) 0.0190(16)
C10 0.048(2) 0.040(2) 0.0334(19) 0.0000(16) 0.0015(16) 0.0165(18)
C11 0.128(5) 0.052(3) 0.041(2) 0.005(2) 0.002(3) 0.044(3)
C12 0.210(10) 0.135(7) 0.079(5) 0.048(5) 0.051(6) 0.126(8)
C13 0.191(6) 0.186(6) 0.188(6) 0.034(2) 0.039(2) 0.071(3)
C14 0.041(2) 0.0281(17) 0.0308(17) 0.0063(14) 0.0077(15) 0.0116(15)
C15 0.045(2) 0.037(2) 0.0306(18) 0.0032(14) 0.0064(15) 0.0177(17)

loop_
_atom_type_symbol
_atom_type_description
_atom_type_scat_dispersion_real
_atom_type_scat_dispersion_imag
_atom_type_scat_source
C C 0.0181 0.0091 'International Tables Vol C Tables 4.2.6.8 and 6.1.1.4'
H H 0.0000 0.0000 'International Tables Vol C Tables 4.2.6.8 and 6.1.1.4'
N N 0.0311 0.0180 'International Tables Vol C Tables 4.2.6.8 and 6.1.1.4'
S S 0.3331 0.5567 'International Tables Vol C Tables 4.2.6.8 and 6.1.1.4'
Cd Cd 0.1185 4.6533 'International Tables Vol C Tables 4.2.6.8 and 6.1.1.4'

loop_
_geom_angle_atom_site_label_1
_geom_angle_atom_site_label_2
_geom_angle_atom_site_label_3
_geom_angle
_geom_angle_site_symmetry_1
_geom_angle_site_symmetry_3
S1 Cd1 S2 80.62(3) . .
N1 Cd1 S1 91.21(9) . .
N1 Cd1 S2 171.47(9) . .
N1 Cd1 N5 90.11(12) . 2_766
N5 Cd1 S1 83.40(8) 2_766 .
N5 Cd1 S2 91.39(8) 2_766 .
N6 Cd1 S1 93.36(9) 2_665 .
N6 Cd1 S2 91.90(10) 2_665 .
N6 Cd1 N1 86.07(13) 2_665 .
N6 Cd1 N5 174.95(11) 2_665 2_766
N7 Cd1 S1 169.28(10) 2_655 .
N7 Cd1 S2 90.64(10) 2_655 .
N7 Cd1 N1 97.74(13) 2_655 .
N7 Cd1 N5 90.66(12) 2_655 2_766
N7 Cd1 N6 93.13(13) 2_655 2_665
C14 S1 Cd1 98.34(13) . .
C15 S2 Cd1 104.58(14) . .
C1 N1 Cd1 120.3(3) . .
C10 N1 Cd1 133.8(3) . .
C10 N1 C1 106.0(3) . .
C2 N2 C3 124.9(3) . .
C10 N2 C2 107.0(3) . .
C10 N2 C3 128.0(4) . .
N4 N3 C3 119.9(3) . .
N4 N3 C4 110.6(3) . .
C4 N3 C3 129.5(3) . .
N5 N4 N3 108.3(3) . .
N4 N5 Cd1 116.3(2) . 2_766
N4 N5 C9 109.3(3) . .
C9 N5 Cd1 134.3(3) . 2_766
C14 N6 Cd1 165.3(3) . 2_665
C15 N7 Cd1 163.1(3) . 2_655
N1 C1 H1 124.9 . .
C2 C1 N1 110.1(4) . .
C2 C1 H1 124.9 . .
N2 C2 H2 126.8 . .
C1 C2 N2 106.4(4) . .
C1 C2 H2 126.8 . .
N2 C3 H3A 109.2 . .
N2 C3 H3B 109.2 . .
N3 C3 N2 111.9(3) . .
N3 C3 H3A 109.2 . .
N3 C3 H3B 109.2 . .
H3A C3 H3B 107.9 . .
N3 C4 C5 133.3(4) . .
N3 C4 C9 104.6(3) . .
C9 C4 C5 122.1(4) . .
C4 C5 H5 122.0 . .
C6 C5 C4 115.9(4) . .
C6 C5 H5 122.0 . .
C5 C6 H6 119.0 . .
C5 C6 C7 121.9(4) . .
C7 C6 H6 119.0 . .
C6 C7 H7 118.6 . .
C8 C7 C6 122.9(4) . .
C8 C7 H7 118.6 . .
C7 C8 H8 121.9 . .
C7 C8 C9 116.3(4) . .
C9 C8 H8 121.9 . .
N5 C9 C4 107.3(3) . .
N5 C9 C8 131.8(4) . .
C4 C9 C8 120.9(4) . .
N1 C10 N2 110.5(4) . .
N1 C10 C11 124.4(4) . .
N2 C10 C11 125.1(4) . .
C10 C11 H11A 108.4 . .
C10 C11 H11B 108.4 . .
C10 C11 C12 115.6(6) . .
H11A C11 H11B 107.4 . .
C12 C11 H11A 108.4 . .
C12 C11 H11B 108.4 . .
C11 C12 H12A 109.6 . .
C11 C12 H12B 109.6 . .
C11 C12 C13 110.2(10) . .
H12A C12 H12B 108.1 . .
C13 C12 H12A 109.6 . .
C13 C12 H12B 109.6 . .
C12 C13 H13A 109.5 . .
C12 C13 H13B 109.5 . .
C12 C13 H13C 109.5 . .
H13A C13 H13B 109.5 . .
H13A C13 H13C 109.5 . .
H13B C13 H13C 109.5 . .
N6 C14 S1 177.7(3) . .
N7 C15 S2 178.8(4) . .

loop_
_geom_bond_atom_site_label_1
_geom_bond_atom_site_label_2
_geom_bond_distance
_geom_bond_site_symmetry_2
Cd1 S1 2.7174(10) .
Cd1 S2 2.7863(11) .
Cd1 N1 2.349(3) .
Cd1 N5 2.376(3) 2_766
Cd1 N6 2.291(3) 2_665
Cd1 N7 2.280(3) 2_655
S1 C14 1.636(4) .
S2 C15 1.638(4) .
N1 C1 1.379(5) .
N1 C10 1.317(5) .
N2 C2 1.383(5) .
N2 C3 1.458(5) .
N2 C10 1.350(5) .
N3 N4 1.346(4) .
N3 C3 1.440(5) .
N3 C4 1.360(5) .
N4 N5 1.305(4) .
N5 Cd1 2.376(3) 2_766
N5 C9 1.375(5) .
N6 Cd1 2.291(3) 2_665
N6 C14 1.158(5) .
N7 Cd1 2.280(3) 2_655
N7 C15 1.167(5) .
C1 H1 0.9300 .
C1 C2 1.326(6) .
C2 H2 0.9300 .
C3 H3A 0.9700 .
C3 H3B 0.9700 .
C4 C5 1.404(5) .
C4 C9 1.397(5) .
C5 H5 0.9300 .
C5 C6 1.363(6) .
C6 H6 0.9300 .
C6 C7 1.400(7) .
C7 H7 0.9300 .
C7 C8 1.363(6) .
C8 H8 0.9300 .
C8 C9 1.398(6) .
C10 C11 1.486(6) .
C11 H11A 0.9700 .
C11 H11B 0.9700 .
C11 C12 1.493(11) .
C12 H12A 0.9700 .
C12 H12B 0.9700 .
C12 C13 1.526(15) .
C13 H13A 0.9600 .
C13 H13B 0.9600 .
C13 H13C 0.9600 .

loop_
_geom_torsion_atom_site_label_1
_geom_torsion_atom_site_label_2
_geom_torsion_atom_site_label_3
_geom_torsion_atom_site_label_4
_geom_torsion
_geom_torsion_site_symmetry_1
_geom_torsion_site_symmetry_4
Cd1 N1 C1 C2 -179.0(3) . .
Cd1 N1 C10 N2 178.6(3) . .
Cd1 N1 C10 C11 -2.3(8) . .
Cd1 N5 C9 C4 -175.0(3) 2_766 .
Cd1 N5 C9 C8 5.8(7) 2_766 .
N1 C1 C2 N2 0.4(5) . .
N1 C10 C11 C12 101.8(6) . .
N2 C10 C11 C12 -79.2(7) . .
N3 N4 N5 Cd1 176.1(2) . 2_766
N3 N4 N5 C9 -0.5(4) . .
N3 C4 C5 C6 -178.8(4) . .
N3 C4 C9 N5 -0.6(4) . .
N3 C4 C9 C8 178.6(4) . .
N4 N3 C3 N2 -89.7(4) . .
N4 N3 C4 C5 -179.5(4) . .
N4 N3 C4 C9 0.4(4) . .
N4 N5 C9 C4 0.7(4) . .
N4 N5 C9 C8 -178.5(4) . .
C1 N1 C10 N2 0.1(5) . .
C1 N1 C10 C11 179.2(5) . .
C2 N2 C3 N3 -65.3(5) . .
C2 N2 C10 N1 0.1(5) . .
C2 N2 C10 C11 -179.0(5) . .
C3 N2 C2 C1 180.0(4) . .
C3 N2 C10 N1 179.9(4) . .
C3 N2 C10 C11 0.7(8) . .
C3 N3 N4 N5 176.9(3) . .
C3 N3 C4 C5 4.1(7) . .
C3 N3 C4 C9 -176.1(4) . .
C4 N3 N4 N5 0.1(4) . .
C4 N3 C3 N2 86.4(5) . .
C4 C5 C6 C7 -0.2(7) . .
C5 C4 C9 N5 179.2(3) . .
C5 C4 C9 C8 -1.5(6) . .
C5 C6 C7 C8 -0.8(8) . .
C6 C7 C8 C9 0.7(7) . .
C7 C8 C9 N5 179.5(4) . .
C7 C8 C9 C4 0.4(6) . .
C9 C4 C5 C6 1.3(6) . .
C10 N1 C1 C2 -0.3(5) . .
C10 N2 C2 C1 -0.3(5) . .
C10 N2 C3 N3 114.9(5) . .
C10 C11 C12 C13 -164.1(8) . .
